data_4032309
loop_
_publ_author_name
'Garc\'ia-Garc\'ia, Patricia'
'Sanju\'an, Ana M'
'Rashid, Muhammad A.'
'Mart\'inez-Cuezva, Alberto'
'Fern\'andez-Rodr\'iguez, Manuel A'
'Rodr\'iguez, F\'elix'
'Sanz, Roberto'

_publ_section_title
;
 Synthesis of Functionalized 1H-Indenes and Benzofulvenes through
 Iodocyclization of o-(Alkynyl)styrenes.
;
_journal_issue 2
_journal_name_full 'The Journal of organic chemistry'
_journal_page_first 1155
_journal_page_last 1165
_journal_paper_doi 10.1021/acs.joc.6b02788
_journal_volume 82
_journal_year 2017
_chemical_formula_moiety 'C28 H19 I'
_chemical_formula_sum 'C28 H19 I'
_chemical_formula_weight 482.33
_chemical_name_systematic
; 
 ? 
;
_space_group_IT_number 14
_symmetry_cell_setting monoclinic
_symmetry_space_group_name_Hall '-P 2yn'
_symmetry_space_group_name_H-M 'P 1 21/n 1'
_atom_sites_solution_hydrogens geom
_atom_sites_solution_primary direct
_atom_sites_solution_secondary difmap
_audit_creation_method SHELXL
_cell_angle_alpha 90.00
_cell_angle_beta 101.5590(10)
_cell_angle_gamma 90.00
_cell_formula_units_Z 4
_cell_length_a 10.6615(8)
_cell_length_b 11.4317(9)
_cell_length_c 17.7583(14)
_cell_measurement_reflns_used 9580
_cell_measurement_temperature 298(2)
_cell_measurement_theta_max 25.91
_cell_measurement_theta_min 2.34
_cell_volume 2120.5(3)
_computing_cell_refinement 'Bruker SMART'
_computing_data_collection 'Bruker SMART'
_computing_data_reduction 'Bruker SAINT'
_computing_molecular_graphics 'Bruker SHELXTL'
_computing_publication_material 'Bruker SHELXTL'
_computing_structure_refinement 'SHELXL-97 (Sheldrick, 1997)'
_computing_structure_solution 'SHELXS-97 (Sheldrick, 1990)'
_diffrn_ambient_temperature 298(2)
_diffrn_measured_fraction_theta_full 1.000
_diffrn_measured_fraction_theta_max 1.000
_diffrn_measurement_device_type 'CCD area detector'
_diffrn_measurement_method 'phi and omega scans'
_diffrn_radiation_monochromator graphite
_diffrn_radiation_source 'fine-focus sealed tube'
_diffrn_radiation_type MoK\a
_diffrn_radiation_wavelength 0.71073
_diffrn_reflns_av_R_equivalents 0.0248
_diffrn_reflns_av_sigmaI/netI 0.0172
_diffrn_reflns_limit_h_max 12
_diffrn_reflns_limit_h_min -12
_diffrn_reflns_limit_k_max 13
_diffrn_reflns_limit_k_min -13
_diffrn_reflns_limit_l_max 21
_diffrn_reflns_limit_l_min -21
_diffrn_reflns_number 20567
_diffrn_reflns_theta_full 25.00
_diffrn_reflns_theta_max 25.00
_diffrn_reflns_theta_min 2.06
_diffrn_standards_decay_% 0
_exptl_absorpt_coefficient_mu 1.521
_exptl_absorpt_correction_T_max 1
_exptl_absorpt_correction_T_min 0.671568
_exptl_absorpt_correction_type multi-scan
_exptl_absorpt_process_details SADABS(SHELDRICK,2001)
_exptl_crystal_colour yellow
_exptl_crystal_density_diffrn 1.511
_exptl_crystal_density_method none
_exptl_crystal_description prism
_exptl_crystal_F_000 960
_exptl_crystal_size_max 0.60
_exptl_crystal_size_mid 0.30
_exptl_crystal_size_min 0.20
_refine_diff_density_max 0.473
_refine_diff_density_min -0.886
_refine_diff_density_rms 0.083
_refine_ls_extinction_method none
_refine_ls_goodness_of_fit_ref 1.067
_refine_ls_hydrogen_treatment constr
_refine_ls_matrix_type full
_refine_ls_number_parameters 262
_refine_ls_number_reflns 3739
_refine_ls_number_restraints 0
_refine_ls_restrained_S_all 1.067
_refine_ls_R_factor_all 0.0314
_refine_ls_R_factor_gt 0.0286
_refine_ls_shift/su_max 0.004
_refine_ls_shift/su_mean 0.000
_refine_ls_structure_factor_coef Fsqd
_refine_ls_weighting_details 'calc w=1/[\s^2^(Fo^2^)+(0.0486P)^2^+0.8601P] where P=(Fo^2^+2Fc^2^)/3'
_refine_ls_weighting_scheme calc
_refine_ls_wR_factor_gt 0.0795
_refine_ls_wR_factor_ref 0.0812
_reflns_number_gt 3422
_reflns_number_total 3739
_reflns_threshold_expression >2sigma(I)
_cod_data_source_file jo6b02788_si_002.cif
_cod_data_source_block datosm
_cod_depositor_comments
;
The following automatic conversions were performed:

'_symmetry_cell_setting' value 'Monoclinic' changed to 'monoclinic'
according to
/home/data/users/saulius/crontab/automatic-downloads/current/ACS/lib/dictionaries/cif_core.dic
dictionary named 'cif_core.dic' version 2.4.2 from 2011-04-26.

Automatic conversion script
Id: cif_fix_values 4973 2017-02-22 13:04:09Z antanas 
;
_cod_original_sg_symbol_H-M P2(1)/n
_cod_database_code 4032309

loop_
_symmetry_equiv_pos_as_xyz
'x, y, z'
'-x+1/2, y+1/2, -z+1/2'
'-x, -y, -z'
'x-1/2, -y-1/2, z-1/2'

loop_
_atom_site_label
_atom_site_type_symbol
_atom_site_fract_x
_atom_site_fract_y
_atom_site_fract_z
_atom_site_U_iso_or_equiv
_atom_site_adp_type
_atom_site_occupancy
_atom_site_symmetry_multiplicity
_atom_site_calc_flag
_atom_site_refinement_flags
I1 I 0.800129(18) 0.986387(18) 1.173951(11) 0.05617(10) Uani 1 1 d .
C1 C 0.5351(2) 0.7562(2) 1.02918(13) 0.0368(5) Uani 1 1 d .
C2 C 0.5037(2) 0.7333(2) 1.10604(13) 0.0371(5) Uani 1 1 d .
C3 C 0.4750(2) 0.7112(2) 0.96101(13) 0.0383(5) Uani 1 1 d .
C4 C 0.7086(2) 0.8944(2) 0.98635(13) 0.0380(5) Uani 1 1 d .
C5 C 0.6711(2) 0.8636(2) 1.11972(13) 0.0391(5) Uani 1 1 d .
C6 C 0.6428(3) 0.9679(2) 0.93026(16) 0.0463(6) Uani 1 1 d .
H6 H 0.5562 0.9823 0.9277 0.056 Uiso 1 1 calc R
C7 C 0.3486(2) 0.6527(2) 0.94999(13) 0.0402(5) Uani 1 1 d .
C8 C 0.4203(2) 0.6566(2) 1.13084(15) 0.0460(6) Uani 1 1 d .
H8 H 0.3662 0.6093 1.0959 0.055 Uiso 1 1 calc R
C9 C 0.8372(2) 0.8753(2) 0.98955(14) 0.0462(6) Uani 1 1 d .
H9 H 0.8828 0.8270 1.0276 0.055 Uiso 1 1 calc R
C10 C 0.5883(2) 0.7991(2) 1.16038(13) 0.0396(5) Uani 1 1 d .
C11 C 0.7055(3) 1.0201(2) 0.87796(18) 0.0569(7) Uani 1 1 d .
H11 H 0.6610 1.0698 0.8404 0.068 Uiso 1 1 calc R
C12 C 0.6445(2) 0.8388(2) 1.04397(13) 0.0366(5) Uani 1 1 d .
C13 C 0.8992(3) 0.9271(3) 0.93686(16) 0.0533(7) Uani 1 1 d .
H13 H 0.9859 0.9129 0.9393 0.064 Uiso 1 1 calc R
C14 C 0.3323(3) 0.5416(2) 0.91855(16) 0.0502(6) Uani 1 1 d .
H14 H 0.4010 0.5048 0.9033 0.060 Uiso 1 1 calc R
C15 C 0.2171(4) 0.4848(3) 0.9094(2) 0.0665(9) Uani 1 1 d .
H15 H 0.2088 0.4094 0.8893 0.080 Uiso 1 1 calc R
C16 C 0.8334(3) 0.9989(2) 0.88135(18) 0.0562(8) Uani 1 1 d .
H16 H 0.8751 1.0334 0.8458 0.067 Uiso 1 1 calc R
C17 C 0.5305(2) 0.7154(2) 0.89057(14) 0.0437(6) Uani 1 1 d .
C18 C 0.6519(3) 0.6728(3) 0.89116(18) 0.0571(7) Uani 1 1 d .
H18 H 0.6994 0.6396 0.9357 0.068 Uiso 1 1 calc R
C19 C 0.4185(3) 0.6512(2) 1.20858(15) 0.0525(7) Uani 1 1 d .
H19 H 0.3621 0.6002 1.2255 0.063 Uiso 1 1 calc R
C20 C 0.4981(3) 0.7196(3) 1.26119(15) 0.0526(7) Uani 1 1 d .
H20 H 0.4930 0.7160 1.3128 0.063 Uiso 1 1 calc R
C21 C 0.6360(4) 0.7277(4) 0.7605(2) 0.0884(13) Uani 1 1 d .
H21 H 0.6724 0.7341 0.7173 0.106 Uiso 1 1 calc R
C22 C 0.2431(2) 0.7083(3) 0.96898(15) 0.0526(6) Uani 1 1 d .
H22 H 0.2504 0.7839 0.9886 0.063 Uiso 1 1 calc R
C23 C 0.7029(3) 0.6796(3) 0.8254(2) 0.0770(11) Uani 1 1 d .
H23 H 0.7846 0.6505 0.8261 0.092 Uiso 1 1 calc R
C24 C 0.4609(3) 0.7586(3) 0.82301(16) 0.0636(8) Uani 1 1 d .
H24 H 0.3769 0.7826 0.8204 0.076 Uiso 1 1 calc R
C25 C 0.1269(3) 0.6500(3) 0.95840(18) 0.0659(8) Uani 1 1 d .
H25 H 0.0564 0.6872 0.9711 0.079 Uiso 1 1 calc R
C26 C 0.5151(4) 0.7667(4) 0.75836(18) 0.0863(12) Uani 1 1 d .
H26 H 0.4684 0.7991 0.7133 0.104 Uiso 1 1 calc R
C27 C 0.1141(3) 0.5391(3) 0.9297(2) 0.0702(9) Uani 1 1 d .
H27 H 0.0360 0.5005 0.9240 0.084 Uiso 1 1 calc R
C28 C 0.5859(2) 0.7937(2) 1.23820(14) 0.0479(6) Uani 1 1 d .
H28 H 0.6415 0.8387 1.2738 0.057 Uiso 1 1 calc R

loop_
_atom_site_aniso_label
_atom_site_aniso_U_11
_atom_site_aniso_U_22
_atom_site_aniso_U_33
_atom_site_aniso_U_23
_atom_site_aniso_U_13
_atom_site_aniso_U_12
I1 0.05454(15) 0.06381(15) 0.05102(15) -0.00811(8) 0.01262(10) -0.01055(8)
C1 0.0395(12) 0.0370(12) 0.0383(12) 0.0023(10) 0.0185(10) 0.0041(10)
C2 0.0400(12) 0.0388(12) 0.0361(12) 0.0032(9) 0.0163(10) 0.0075(10)
C3 0.0409(12) 0.0361(12) 0.0414(13) -0.0001(10) 0.0171(10) 0.0042(10)
C4 0.0423(12) 0.0369(12) 0.0390(12) -0.0039(10) 0.0178(10) -0.0030(10)
C5 0.0377(12) 0.0411(12) 0.0404(13) -0.0004(10) 0.0121(10) 0.0014(10)
C6 0.0515(15) 0.0438(13) 0.0488(15) 0.0029(11) 0.0224(12) 0.0057(11)
C7 0.0402(13) 0.0451(13) 0.0377(12) 0.0027(10) 0.0132(10) 0.0013(10)
C8 0.0475(14) 0.0452(13) 0.0498(14) 0.0040(11) 0.0209(12) 0.0012(11)
C9 0.0417(13) 0.0557(15) 0.0438(13) 0.0011(11) 0.0149(11) -0.0001(11)
C10 0.0399(12) 0.0417(12) 0.0402(12) 0.0031(10) 0.0151(10) 0.0083(10)
C11 0.076(2) 0.0471(15) 0.0531(17) 0.0096(12) 0.0256(15) 0.0056(13)
C12 0.0365(12) 0.0378(12) 0.0388(12) 0.0010(9) 0.0152(10) 0.0037(9)
C13 0.0471(14) 0.0659(18) 0.0530(16) -0.0104(14) 0.0248(12) -0.0095(13)
C14 0.0485(15) 0.0498(14) 0.0529(16) 0.0002(12) 0.0118(12) -0.0019(12)
C15 0.068(2) 0.0590(18) 0.069(2) 0.0004(14) 0.0066(17) -0.0160(15)
C16 0.075(2) 0.0525(16) 0.0505(17) -0.0030(12) 0.0354(16) -0.0114(13)
C17 0.0494(14) 0.0449(13) 0.0412(13) -0.0096(11) 0.0195(11) -0.0096(11)
C18 0.0579(17) 0.0548(16) 0.0665(18) -0.0142(14) 0.0316(14) -0.0054(13)
C19 0.0534(15) 0.0576(16) 0.0538(16) 0.0162(13) 0.0280(13) 0.0042(13)
C20 0.0556(16) 0.0694(18) 0.0377(13) 0.0126(12) 0.0209(12) 0.0117(14)
C21 0.112(3) 0.102(3) 0.068(2) -0.036(2) 0.058(2) -0.052(3)
C22 0.0459(14) 0.0604(16) 0.0553(16) 0.0027(13) 0.0189(12) 0.0065(12)
C23 0.077(2) 0.079(2) 0.091(3) -0.0325(19) 0.056(2) -0.0208(17)
C24 0.0665(19) 0.081(2) 0.0435(16) -0.0012(14) 0.0126(14) -0.0118(16)
C25 0.0432(15) 0.090(2) 0.0682(19) 0.0171(17) 0.0211(14) 0.0093(15)
C26 0.109(3) 0.111(3) 0.0387(16) -0.0016(17) 0.0159(18) -0.040(3)
C27 0.0476(17) 0.084(2) 0.075(2) 0.0159(19) 0.0045(15) -0.0172(16)
C28 0.0507(14) 0.0586(15) 0.0358(13) 0.0035(11) 0.0124(11) 0.0086(12)

loop_
_atom_type_symbol
_atom_type_description
_atom_type_scat_dispersion_real
_atom_type_scat_dispersion_imag
_atom_type_scat_source
C C 0.0033 0.0016 'International Tables Vol C Tables 4.2.6.8 and 6.1.1.4'
H H 0.0000 0.0000 'International Tables Vol C Tables 4.2.6.8 and 6.1.1.4'
I I -0.4742 1.8119 'International Tables Vol C Tables 4.2.6.8 and 6.1.1.4'

loop_
_geom_angle_atom_site_label_1
_geom_angle_atom_site_label_2
_geom_angle_atom_site_label_3
_geom_angle
C3 C1 C12 128.0(2)
C3 C1 C2 126.8(2)
C12 C1 C2 105.2(2)
C8 C2 C10 119.2(2)
C8 C2 C1 132.8(2)
C10 C2 C1 107.8(2)
C1 C3 C7 123.0(2)
C1 C3 C17 122.9(2)
C7 C3 C17 114.1(2)
C9 C4 C6 118.9(2)
C9 C4 C12 119.7(2)
C6 C4 C12 121.3(2)
C12 C5 C10 111.3(2)
C12 C5 I1 126.55(17)
C10 C5 I1 121.96(17)
C4 C6 C11 120.2(3)
C4 C6 H6 119.9
C11 C6 H6 119.9
C14 C7 C22 118.3(2)
C14 C7 C3 120.3(2)
C22 C7 C3 121.3(2)
C19 C8 C2 118.9(3)
C19 C8 H8 120.6
C2 C8 H8 120.6
C4 C9 C13 120.7(2)
C4 C9 H9 119.6
C13 C9 H9 119.6
C28 C10 C2 121.6(2)
C28 C10 C5 130.8(2)
C2 C10 C5 107.6(2)
C16 C11 C6 120.2(3)
C16 C11 H11 119.9
C6 C11 H11 119.9
C5 C12 C4 124.4(2)
C5 C12 C1 108.12(19)
C4 C12 C1 127.3(2)
C16 C13 C9 120.0(3)
C16 C13 H13 120.0
C9 C13 H13 120.0
C15 C14 C7 121.4(3)
C15 C14 H14 119.3
C7 C14 H14 119.3
C14 C15 C27 120.0(3)
C14 C15 H15 120.0
C27 C15 H15 120.0
C13 C16 C11 120.0(3)
C13 C16 H16 120.0
C11 C16 H16 120.0
C24 C17 C18 118.4(3)
C24 C17 C3 120.8(2)
C18 C17 C3 120.8(2)
C17 C18 C23 120.0(3)
C17 C18 H18 120.0
C23 C18 H18 120.0
C20 C19 C8 121.5(2)
C20 C19 H19 119.2
C8 C19 H19 119.2
C19 C20 C28 120.7(2)
C19 C20 H20 119.7
C28 C20 H20 119.7
C23 C21 C26 119.8(3)
C23 C21 H21 120.1
C26 C21 H21 120.1
C25 C22 C7 119.5(3)
C25 C22 H22 120.3
C7 C22 H22 120.3
C21 C23 C18 120.9(3)
C21 C23 H23 119.5
C18 C23 H23 119.5
C17 C24 C26 120.4(3)
C17 C24 H24 119.8
C26 C24 H24 119.8
C27 C25 C22 121.2(3)
C27 C25 H25 119.4
C22 C25 H25 119.4
C21 C26 C24 120.3(4)
C21 C26 H26 119.8
C24 C26 H26 119.8
C25 C27 C15 119.6(3)
C25 C27 H27 120.2
C15 C27 H27 120.2
C20 C28 C10 118.0(3)
C20 C28 H28 121.0
C10 C28 H28 121.0

loop_
_geom_bond_atom_site_label_1
_geom_bond_atom_site_label_2
_geom_bond_distance
I1 C5 2.064(2)
C1 C3 1.352(4)
C1 C12 1.483(3)
C1 C2 1.492(3)
C2 C8 1.383(3)
C2 C10 1.400(3)
C3 C7 1.482(3)
C3 C17 1.488(3)
C4 C9 1.379(3)
C4 C6 1.382(4)
C4 C12 1.483(3)
C5 C12 1.348(3)
C5 C10 1.449(3)
C6 C11 1.384(4)
C6 H6 0.9300
C7 C14 1.384(4)
C7 C22 1.391(3)
C8 C19 1.386(4)
C8 H8 0.9300
C9 C13 1.382(4)
C9 H9 0.9300
C10 C28 1.389(3)
C11 C16 1.375(5)
C11 H11 0.9300
C13 C16 1.364(4)
C13 H13 0.9300
C14 C15 1.370(4)
C14 H14 0.9300
C15 C27 1.372(5)
C15 H15 0.9300
C16 H16 0.9300
C17 C24 1.370(4)
C17 C18 1.381(4)
C18 C23 1.385(4)
C18 H18 0.9300
C19 C20 1.373(4)
C19 H19 0.9300
C20 C28 1.383(4)
C20 H20 0.9300
C21 C23 1.345(6)
C21 C26 1.357(6)
C21 H21 0.9300
C22 C25 1.385(4)
C22 H22 0.9300
C23 H23 0.9300
C24 C26 1.388(4)
C24 H24 0.9300
C25 C27 1.363(5)
C25 H25 0.9300
C26 H26 0.9300
C27 H27 0.9300
C28 H28 0.9300

loop_
_geom_torsion_atom_site_label_1
_geom_torsion_atom_site_label_2
_geom_torsion_atom_site_label_3
_geom_torsion_atom_site_label_4
_geom_torsion
C3 C1 C2 C8 7.5(4)
C12 C1 C2 C8 -173.0(2)
C3 C1 C2 C10 -179.0(2)
C12 C1 C2 C10 0.5(2)
C12 C1 C3 C7 -164.8(2)
C2 C1 C3 C7 14.6(4)
C12 C1 C3 C17 15.7(4)
C2 C1 C3 C17 -164.9(2)
C9 C4 C6 C11 0.6(4)
C12 C4 C6 C11 178.9(2)
C1 C3 C7 C14 -126.8(3)
C17 C3 C7 C14 52.8(3)
C1 C3 C7 C22 54.8(3)
C17 C3 C7 C22 -125.6(3)
C10 C2 C8 C19 3.2(4)
C1 C2 C8 C19 176.1(2)
C6 C4 C9 C13 -1.0(4)
C12 C4 C9 C13 -179.4(2)
C8 C2 C10 C28 -3.5(3)
C1 C2 C10 C28 -178.0(2)
C8 C2 C10 C5 175.1(2)
C1 C2 C10 C5 0.6(2)
C12 C5 C10 C28 176.8(2)
I1 C5 C10 C28 -8.0(4)
C12 C5 C10 C2 -1.7(3)
I1 C5 C10 C2 173.58(15)
C4 C6 C11 C16 0.2(4)
C10 C5 C12 C4 177.3(2)
I1 C5 C12 C4 2.3(3)
C10 C5 C12 C1 2.0(3)
I1 C5 C12 C1 -172.99(16)
C9 C4 C12 C5 65.5(3)
C6 C4 C12 C5 -112.8(3)
C9 C4 C12 C1 -120.1(3)
C6 C4 C12 C1 61.6(3)
C3 C1 C12 C5 177.9(2)
C2 C1 C12 C5 -1.5(2)
C3 C1 C12 C4 2.8(4)
C2 C1 C12 C4 -176.7(2)
C4 C9 C13 C16 0.6(4)
C22 C7 C14 C15 -3.0(4)
C3 C7 C14 C15 178.6(3)
C7 C14 C15 C27 1.6(5)
C9 C13 C16 C11 0.3(4)
C6 C11 C16 C13 -0.7(4)
C1 C3 C17 C24 -128.1(3)
C7 C3 C17 C24 52.3(3)
C1 C3 C17 C18 53.7(3)
C7 C3 C17 C18 -125.8(3)
C24 C17 C18 C23 3.1(4)
C3 C17 C18 C23 -178.7(3)
C2 C8 C19 C20 -0.5(4)
C8 C19 C20 C28 -2.0(4)
C14 C7 C22 C25 2.1(4)
C3 C7 C22 C25 -179.4(2)
C26 C21 C23 C18 -2.2(6)
C17 C18 C23 C21 0.3(5)
C18 C17 C24 C26 -4.5(5)
C3 C17 C24 C26 177.3(3)
C7 C22 C25 C27 0.0(4)
C23 C21 C26 C24 0.8(6)
C17 C24 C26 C21 2.6(6)
C22 C25 C27 C15 -1.4(5)
C14 C15 C27 C25 0.6(5)
C19 C20 C28 C10 1.7(4)
C2 C10 C28 C20 1.0(4)
C5 C10 C28 C20 -177.2(2)
